data_8106908
loop_
_publ_author_name
'Nkoe, Pheello Isaac'
'Koen, Renier'
'Brink, Alice'
'Schutte-Smith, Marietjie'

_publ_section_title
;
 Crystal structure of hexacarbonyl bis(\m2-2-methoxybenzenethiolato-\k2
 S)pyridine(triphenylphosphane)dirhenium(I), C43H34NO8PS2Re2
;
_journal_issue 2
_journal_name_full 'Zeitschrift f\"ur Kristallographie - New Crystal Structures'
_journal_page_first 461
_journal_page_last 464
_journal_paper_doi 10.1515/ncrs-2015-0139
_journal_volume 231
_journal_year 2016
_chemical_formula_moiety 'C43 H34 N O8 P Re2 S2'
_chemical_formula_sum 'C43 H34 N O8 P Re2 S2'
_chemical_formula_weight 1160.22
_space_group_IT_number 14
_space_group_name_Hall '-P 2ybc'
_space_group_name_H-M_alt 'P 1 21/c 1'
_symmetry_cell_setting monoclinic
_symmetry_space_group_name_Hall '-P 2ybc'
_symmetry_space_group_name_H-M 'P 1 21/c 1'
_atom_sites_solution_hydrogens geom
_cell_angle_alpha 90
_cell_angle_beta 108.735(2)
_cell_angle_gamma 90
_cell_formula_units_Z 4
_cell_length_a 12.165(8)
_cell_length_b 19.027(11)
_cell_length_c 18.848(14)
_cell_measurement_reflns_used 9966
_cell_measurement_temperature 100(2)
_cell_measurement_theta_max 27.13
_cell_measurement_theta_min 2.62
_cell_volume 4131(5)
_computing_cell_refinement 'Bruker SAINT'
_computing_data_collection 'Bruker APEX2'
_computing_data_reduction 'Bruker SAINT'
_computing_molecular_graphics 'Ortep for Windows (Farrugia, 2012)'
_computing_publication_material 'WinGX publication routines (Farrugia, 2012)'
_computing_structure_refinement 'SHELXL-2013 (Sheldrick, 2013)'
_computing_structure_solution 'SHELXS-97 (Sheldrick, 2008)'
_diffrn_ambient_temperature 100(2)
_diffrn_measured_fraction_theta_full 0.998
_diffrn_measured_fraction_theta_max 0.999
_diffrn_measurement_device_type 'Bruker APEX-II CCD'
_diffrn_measurement_method '\f and \w scans'
_diffrn_radiation_type MoK\a
_diffrn_radiation_wavelength 0.71073
_diffrn_reflns_av_R_equivalents 0.0921
_diffrn_reflns_Laue_measured_fraction_full 0.998
_diffrn_reflns_Laue_measured_fraction_max 0.999
_diffrn_reflns_limit_h_max 16
_diffrn_reflns_limit_h_min -16
_diffrn_reflns_limit_k_max 24
_diffrn_reflns_limit_k_min -25
_diffrn_reflns_limit_l_max 24
_diffrn_reflns_limit_l_min -24
_diffrn_reflns_number 82039
_diffrn_reflns_point_group_measured_fraction_full 0.998
_diffrn_reflns_point_group_measured_fraction_max 0.999
_diffrn_reflns_theta_full 25.242
_diffrn_reflns_theta_max 27.998
_diffrn_reflns_theta_min 3.13
_diffrn_source 'sealed tube'
_exptl_absorpt_coefficient_mu 6.047
_exptl_absorpt_correction_T_max 0.471
_exptl_absorpt_correction_T_min 0.208
_exptl_absorpt_correction_type multi-scan
_exptl_absorpt_process_details 'SADABS (Bruker, 2004)'
_exptl_crystal_colour yellow
_exptl_crystal_density_diffrn 1.865
_exptl_crystal_density_method 'not measured'
_exptl_crystal_description Cuboid
_exptl_crystal_F_000 2240
_exptl_crystal_size_max 0.319
_exptl_crystal_size_mid 0.229
_exptl_crystal_size_min 0.125
_exptl_transmission_factor_max 0.7457
_exptl_transmission_factor_min 0.3429
_refine_diff_density_max 1.616
_refine_diff_density_min -1.226
_refine_diff_density_rms 0.134
_refine_ls_extinction_method none
_refine_ls_goodness_of_fit_ref 1.038
_refine_ls_hydrogen_treatment constr
_refine_ls_matrix_type full
_refine_ls_number_constraints 0
_refine_ls_number_parameters 514
_refine_ls_number_reflns 9939
_refine_ls_number_restraints 0
_refine_ls_restrained_S_all 1.038
_refine_ls_R_factor_all 0.0483
_refine_ls_R_factor_gt 0.0308
_refine_ls_shift/su_max 0.003
_refine_ls_shift/su_mean 0
_refine_ls_structure_factor_coef Fsqd
_refine_ls_weighting_details 'w=1/[\s^2^(Fo^2^)+3.6496P] where P=(Fo^2^+2Fc^2^)/3'
_refine_ls_weighting_scheme calc
_refine_ls_wR_factor_ref 0.0683
_reflns_number_gt 7808
_reflns_number_total 9952
_reflns_threshold_expression 'I > 2\s(I)'
_cod_data_source_file suppl_ncrs-2015-0139_suppl.cif
_cod_data_source_block 15rpn1_0ma
_cod_original_sg_symbol_H-M 'P 21/c'
_cod_database_code 8106908
_publcif_info_exptl_table_max_cols 4
_publcif_info_exptl_table_use_headnotes n

loop_
_symmetry_equiv_pos_as_xyz
'x, y, z'
'-x, y+1/2, -z+1/2'
'-x, -y, -z'
'x, -y-1/2, z-1/2'

loop_
_atom_site_label
_atom_site_fract_x
_atom_site_fract_y
_atom_site_fract_z
_atom_site_U_iso_or_equiv
_atom_site_adp_type
_atom_site_calc_flag
_atom_site_occupancy
_atom_site_disorder_assembly
_atom_site_disorder_group
_atom_site_type_symbol
C1 0.3698(4) 0.0675(2) 0.9270(3) 0.0418(11) Uani d 1 . . C
C2 0.2817(4) -0.0078(2) 0.7962(3) 0.0367(10) Uani d 1 . . C
C3 0.5058(4) 0.0381(2) 0.8376(2) 0.0333(10) Uani d 1 . . C
C4 0.0449(4) 0.1110(3) 0.5494(3) 0.0449(12) Uani d 1 . . C
C5 -0.0645(4) 0.1549(2) 0.6478(3) 0.0412(11) Uani d 1 . . C
C6 0.0393(4) 0.0354(3) 0.6709(3) 0.0422(11) Uani d 1 . . C
C11 0.6093(4) 0.1869(2) 0.9323(2) 0.0332(10) Uani d 1 . . C
C12 0.6910(4) 0.2397(2) 0.9398(3) 0.0416(11) Uani d 1 . . C
H12 0.6734 0.279 0.9069 0.05 Uiso calc 1 . . H
C13 0.7979(5) 0.2353(3) 0.9949(3) 0.0575(15) Uani d 1 . . C
H13 0.854 0.2711 0.999 0.069 Uiso calc 1 . . H
C14 0.8239(5) 0.1799(3) 1.0436(3) 0.0667(17) Uani d 1 . . C
H14 0.8969 0.178 1.0821 0.08 Uiso calc 1 . . H
C15 0.7444(5) 0.1273(3) 1.0368(3) 0.0555(14) Uani d 1 . . C
H15 0.7631 0.0882 1.0699 0.067 Uiso calc 1 . . H
C16 0.6371(4) 0.1308(2) 0.9819(3) 0.0418(11) Uani d 1 . . C
H16 0.5819 0.0945 0.9782 0.05 Uiso calc 1 . . H
C21 0.5005(4) 0.2444(2) 0.7882(2) 0.0326(10) Uani d 1 . . C
C22 0.4866(5) 0.3154(3) 0.7759(3) 0.0568(15) Uani d 1 . . C
H22 0.4523 0.343 0.8051 0.068 Uiso calc 1 . . H
C23 0.5229(6) 0.3472(3) 0.7201(4) 0.0738(19) Uani d 1 . . C
H23 0.5121 0.3963 0.7113 0.089 Uiso calc 1 . . H
C24 0.5737(5) 0.3081(3) 0.6785(3) 0.0668(18) Uani d 1 . . C
H24 0.5989 0.3299 0.6411 0.08 Uiso calc 1 . . H
C25 0.5879(5) 0.2382(3) 0.6908(3) 0.0601(16) Uani d 1 . . C
H25 0.6237 0.211 0.6622 0.072 Uiso calc 1 . . H
C26 0.5509(4) 0.2063(2) 0.7446(3) 0.0436(12) Uani d 1 . . C
H26 0.5604 0.1569 0.7519 0.052 Uiso calc 1 . . H
C31 0.3985(3) 0.2620(2) 0.9061(2) 0.0271(9) Uani d 1 . . C
C32 0.3029(4) 0.3001(2) 0.8623(3) 0.0398(11) Uani d 1 . . C
H32 0.2713 0.2906 0.8102 0.048 Uiso calc 1 . . H
C33 0.2530(4) 0.3523(2) 0.8945(3) 0.0488(13) Uani d 1 . . C
H33 0.1876 0.3779 0.8644 0.059 Uiso calc 1 . . H
C34 0.2988(5) 0.3664(3) 0.9696(3) 0.0514(14) Uani d 1 . . C
H34 0.2664 0.4028 0.9911 0.062 Uiso calc 1 . . H
C35 0.3905(5) 0.3285(3) 1.0136(3) 0.0501(13) Uani d 1 . . C
H35 0.4203 0.3377 1.0659 0.06 Uiso calc 1 . . H
C36 0.4404(4) 0.2763(2) 0.9820(3) 0.0395(11) Uani d 1 . . C
H36 0.5043 0.2501 1.0131 0.047 Uiso calc 1 . . H
C41 0.3337(4) 0.0284(2) 0.6346(2) 0.0311(9) Uani d 1 . . C
C42 0.2451(4) -0.0139(2) 0.5914(3) 0.0417(11) Uani d 1 . . C
H42 0.1685 -0.0075 0.5932 0.05 Uiso calc 1 . . H
C43 0.2661(5) -0.0657(2) 0.5454(3) 0.0513(14) Uani d 1 . . C
H43 0.2042 -0.0942 0.5159 0.062 Uiso calc 1 . . H
C44 0.3755(5) -0.0755(2) 0.5427(3) 0.0527(14) Uani d 1 . . C
H44 0.389 -0.11 0.5099 0.063 Uiso calc 1 . . H
C45 0.4660(4) -0.0364(2) 0.5863(3) 0.0433(12) Uani d 1 . . C
H45 0.5422 -0.0445 0.5848 0.052 Uiso calc 1 . . H
C46 0.4468(4) 0.0155(2) 0.6334(2) 0.0344(10) Uani d 1 . . C
C47 0.6509(4) 0.0400(3) 0.6839(4) 0.0696(18) Uani d 1 . . C
H47A 0.7034 0.0737 0.7174 0.104 Uiso calc 1 . . H
H47B 0.6603 0.0424 0.6342 0.104 Uiso calc 1 . . H
H47C 0.6693 -0.0076 0.7041 0.104 Uiso calc 1 . . H
C51 0.0723(4) 0.1236(2) 0.8356(3) 0.0378(11) Uani d 1 . . C
C52 0.0762(5) 0.0592(3) 0.8693(3) 0.0506(13) Uani d 1 . . C
H52 0.1376 0.0277 0.8711 0.061 Uiso calc 1 . . H
C53 -0.0074(6) 0.0394(3) 0.9006(3) 0.0716(18) Uani d 1 . . C
H53 -0.0024 -0.005 0.9246 0.086 Uiso calc 1 . . H
C54 -0.0974(6) 0.0837(4) 0.8970(4) 0.084(2) Uani d 1 . . C
H54 -0.1562 0.0694 0.9171 0.1 Uiso calc 1 . . H
C55 -0.1036(5) 0.1493(4) 0.8644(4) 0.077(2) Uani d 1 . . C
H55 -0.1662 0.1799 0.8623 0.092 Uiso calc 1 . . H
C56 -0.0171(4) 0.1709(3) 0.8342(3) 0.0522(14) Uani d 1 . . C
C57 -0.0946(6) 0.2881(4) 0.8079(5) 0.101(3) Uani d 1 . . C
H57A -0.0824 0.3305 0.782 0.152 Uiso calc 1 . . H
H57B -0.0814 0.299 0.8609 0.152 Uiso calc 1 . . H
H57C -0.1745 0.2715 0.785 0.152 Uiso calc 1 . . H
C61 0.1935(5) 0.2543(3) 0.5898(4) 0.0703(19) Uani d 1 . . C
H61 0.2126 0.2172 0.5621 0.084 Uiso calc 1 . . H
C62 0.2206(6) 0.3217(4) 0.5759(5) 0.095(3) Uani d 1 . . C
H62 0.2574 0.3306 0.5394 0.114 Uiso calc 1 . . H
C63 0.1944(6) 0.3759(3) 0.6149(5) 0.087(2) Uani d 1 . . C
H63 0.2135 0.423 0.6068 0.105 Uiso calc 1 . . H
C64 0.1400(5) 0.3607(3) 0.6660(4) 0.0659(17) Uani d 1 . . C
H64 0.1199 0.3974 0.6938 0.079 Uiso calc 1 . . H
C65 0.1144(4) 0.2917(3) 0.6772(3) 0.0486(13) Uani d 1 . . C
H65 0.0758 0.2819 0.7126 0.058 Uiso calc 1 . . H
N6 0.1417(3) 0.23807(19) 0.6401(2) 0.0420(10) Uani d 1 . . N
O1 0.3731(3) 0.0579(2) 0.9874(2) 0.0635(11) Uani d 1 . . O
O2 0.2407(3) -0.06190(17) 0.7810(2) 0.0579(10) Uani d 1 . . O
O3 0.5943(3) 0.01183(17) 0.8468(2) 0.0520(9) Uani d 1 . . O
O4 0.0181(4) 0.1013(2) 0.4867(2) 0.0740(12) Uani d 1 . . O
O5 -0.1589(3) 0.1663(2) 0.6436(2) 0.0621(10) Uani d 1 . . O
O6 0.0012(3) -0.01775(19) 0.6794(2) 0.0643(11) Uani d 1 . . O
O46 0.5329(3) 0.05671(17) 0.67781(19) 0.0460(8) Uani d 1 . . O
O56 -0.0153(3) 0.2345(2) 0.8021(2) 0.0645(11) Uani d 1 . . O
P1 0.46485(9) 0.19625(5) 0.86182(6) 0.0276(2) Uani d 1 . . P
S1 0.30648(9) 0.10391(5) 0.68347(6) 0.0285(2) Uani d 1 . . S
S2 0.17499(9) 0.15229(5) 0.79238(6) 0.0321(2) Uani d 1 . . S
Re1 0.35833(2) 0.08222(2) 0.82395(2) 0.02672(5) Uani d 1 . . Re
Re2 0.09088(2) 0.12764(2) 0.65538(2) 0.03188(6) Uani d 1 . . Re

loop_
_atom_site_aniso_label
_atom_site_aniso_U_11
_atom_site_aniso_U_22
_atom_site_aniso_U_33
_atom_site_aniso_U_12
_atom_site_aniso_U_13
_atom_site_aniso_U_23
C1 0.047(3) 0.036(3) 0.046(3) -0.001(2) 0.019(2) 0.004(2)
C2 0.036(3) 0.033(2) 0.042(3) 0.001(2) 0.015(2) 0.004(2)
C3 0.037(3) 0.024(2) 0.037(3) -0.0015(19) 0.010(2) 0.0000(19)
C4 0.027(2) 0.059(3) 0.044(3) -0.001(2) 0.005(2) 0.001(3)
C5 0.039(3) 0.043(3) 0.042(3) 0.001(2) 0.013(2) 0.006(2)
C6 0.035(3) 0.045(3) 0.047(3) -0.001(2) 0.014(2) -0.002(2)
C11 0.030(2) 0.034(2) 0.034(3) 0.0019(19) 0.0092(19) -0.006(2)
C12 0.034(3) 0.041(3) 0.047(3) -0.002(2) 0.009(2) -0.008(2)
C13 0.042(3) 0.064(4) 0.060(4) -0.008(3) 0.006(3) -0.017(3)
C14 0.041(3) 0.086(5) 0.057(4) 0.003(3) -0.007(3) -0.017(3)
C15 0.051(3) 0.062(4) 0.042(3) 0.010(3) 0.000(3) 0.007(3)
C16 0.036(3) 0.046(3) 0.036(3) 0.007(2) 0.000(2) 0.003(2)
C21 0.039(3) 0.030(2) 0.028(2) -0.0089(19) 0.010(2) -0.0001(19)
C22 0.075(4) 0.038(3) 0.068(4) -0.002(3) 0.038(3) 0.009(3)
C23 0.096(5) 0.045(3) 0.091(5) -0.007(3) 0.045(4) 0.022(3)
C24 0.085(5) 0.073(4) 0.051(4) -0.032(4) 0.034(3) 0.004(3)
C25 0.071(4) 0.063(4) 0.058(4) -0.032(3) 0.038(3) -0.017(3)
C26 0.054(3) 0.036(3) 0.044(3) -0.012(2) 0.020(3) -0.005(2)
C31 0.026(2) 0.025(2) 0.031(2) -0.0025(17) 0.0091(18) -0.0042(18)
C32 0.040(3) 0.033(2) 0.040(3) 0.001(2) 0.004(2) -0.003(2)
C33 0.039(3) 0.034(3) 0.069(4) 0.005(2) 0.011(3) -0.006(3)
C34 0.049(3) 0.047(3) 0.066(4) -0.001(2) 0.030(3) -0.018(3)
C35 0.055(3) 0.065(3) 0.035(3) 0.002(3) 0.022(3) -0.013(3)
C36 0.039(3) 0.048(3) 0.035(3) 0.007(2) 0.016(2) -0.003(2)
C41 0.037(2) 0.028(2) 0.031(2) -0.0011(19) 0.015(2) -0.0007(18)
C42 0.040(3) 0.036(3) 0.051(3) -0.001(2) 0.017(2) -0.007(2)
C43 0.050(3) 0.040(3) 0.062(4) -0.009(2) 0.016(3) -0.022(3)
C44 0.065(4) 0.037(3) 0.061(4) 0.005(3) 0.027(3) -0.013(3)
C45 0.046(3) 0.039(3) 0.050(3) 0.008(2) 0.024(3) -0.005(2)
C46 0.037(2) 0.033(2) 0.034(3) 0.000(2) 0.013(2) 0.002(2)
C47 0.040(3) 0.080(4) 0.093(5) -0.003(3) 0.027(3) -0.023(4)
C51 0.035(3) 0.046(3) 0.035(3) -0.003(2) 0.013(2) -0.008(2)
C52 0.051(3) 0.057(3) 0.052(3) -0.004(3) 0.027(3) 0.001(3)
C53 0.084(5) 0.080(4) 0.071(4) -0.019(4) 0.053(4) -0.004(3)
C54 0.073(5) 0.105(5) 0.101(6) -0.025(4) 0.066(5) -0.015(5)
C55 0.057(4) 0.106(5) 0.084(5) 0.008(4) 0.045(4) -0.018(4)
C56 0.045(3) 0.061(4) 0.058(4) 0.007(3) 0.026(3) -0.015(3)
C57 0.076(5) 0.085(5) 0.151(8) 0.039(4) 0.048(5) -0.014(5)
C61 0.074(4) 0.055(4) 0.101(5) 0.013(3) 0.054(4) 0.024(3)
C62 0.094(5) 0.065(4) 0.150(8) 0.012(4) 0.075(6) 0.050(5)
C63 0.068(5) 0.046(4) 0.140(7) -0.010(3) 0.022(5) 0.034(4)
C64 0.059(4) 0.042(3) 0.077(5) 0.003(3) -0.006(3) 0.009(3)
C65 0.040(3) 0.039(3) 0.056(4) 0.000(2) 0.001(2) 0.006(2)
N6 0.031(2) 0.039(2) 0.055(3) 0.0050(17) 0.0116(19) 0.012(2)
O1 0.079(3) 0.080(3) 0.035(2) -0.006(2) 0.023(2) 0.014(2)
O2 0.061(2) 0.0300(18) 0.076(3) -0.0125(17) 0.013(2) -0.0038(18)
O3 0.041(2) 0.049(2) 0.064(3) 0.0175(17) 0.0133(18) 0.0023(18)
O4 0.058(3) 0.117(3) 0.041(3) -0.008(2) 0.007(2) -0.006(2)
O5 0.0293(19) 0.081(3) 0.079(3) 0.0079(19) 0.0216(19) 0.004(2)
O6 0.059(2) 0.045(2) 0.087(3) -0.0185(19) 0.022(2) 0.001(2)
O46 0.0316(18) 0.050(2) 0.058(2) -0.0008(15) 0.0160(16) -0.0135(17)
O56 0.055(2) 0.060(2) 0.085(3) 0.0241(19) 0.031(2) -0.001(2)
P1 0.0293(6) 0.0253(5) 0.0277(6) 0.0000(4) 0.0086(5) -0.0009(5)
S1 0.0274(5) 0.0283(5) 0.0305(6) -0.0001(4) 0.0102(4) -0.0007(4)
S2 0.0299(6) 0.0301(6) 0.0384(7) 0.0021(4) 0.0140(5) 0.0003(5)
Re1 0.02838(9) 0.02323(9) 0.02915(10) 0.00071(7) 0.01005(7) 0.00105(7)
Re2 0.02553(9) 0.03367(10) 0.03608(11) 0.00031(7) 0.00939(8) 0.00241(8)

loop_
_atom_type_symbol
_atom_type_description
_atom_type_scat_dispersion_real
_atom_type_scat_dispersion_imag
_atom_type_scat_source
C C 0.0033 0.0016 'International Tables Vol C Tables 4.2.6.8 and 6.1.1.4'
H H 0 0 'International Tables Vol C Tables 4.2.6.8 and 6.1.1.4'
N N 0.0061 0.0033 'International Tables Vol C Tables 4.2.6.8 and 6.1.1.4'
O O 0.0106 0.006 'International Tables Vol C Tables 4.2.6.8 and 6.1.1.4'
P P 0.1023 0.0942 'International Tables Vol C Tables 4.2.6.8 and 6.1.1.4'
S S 0.1246 0.1234 'International Tables Vol C Tables 4.2.6.8 and 6.1.1.4'
Br Br -0.2901 2.4595 'International Tables Vol C Tables 4.2.6.8 and 6.1.1.4'
Re Re -1.0185 7.231 'International Tables Vol C Tables 4.2.6.8 and 6.1.1.4'

loop_
_geom_angle_atom_site_label_1
_geom_angle_atom_site_label_2
_geom_angle_atom_site_label_3
_geom_angle
_geom_angle_site_symmetry_1
_geom_angle_site_symmetry_3
O1 C1 Re1 177.8(5) . .
O2 C2 Re1 177.4(4) . .
O3 C3 Re1 179.1(4) . .
O4 C4 Re2 179.7(5) . .
O5 C5 Re2 175.3(4) . .
O6 C6 Re2 175.3(4) . .
C12 C11 C16 118.5(4) . .
C12 C11 P1 119.3(3) . .
C16 C11 P1 122.0(3) . .
C13 C12 C11 120.1(5) . .
C13 C12 H12 119.9 . .
C11 C12 H12 119.9 . .
C14 C13 C12 120.7(5) . .
C14 C13 H13 119.6 . .
C12 C13 H13 119.6 . .
C13 C14 C15 119.8(5) . .
C13 C14 H14 120.1 . .
C15 C14 H14 120.1 . .
C14 C15 C16 120.2(5) . .
C14 C15 H15 119.9 . .
C16 C15 H15 119.9 . .
C15 C16 C11 120.5(5) . .
C15 C16 H16 119.7 . .
C11 C16 H16 119.7 . .
C22 C21 C26 118.1(4) . .
C22 C21 P1 125.2(4) . .
C26 C21 P1 116.6(3) . .
C21 C22 C23 120.1(5) . .
C21 C22 H22 119.9 . .
C23 C22 H22 119.9 . .
C24 C23 C22 120.3(5) . .
C24 C23 H23 119.8 . .
C22 C23 H23 119.8 . .
C25 C24 C23 119.6(5) . .
C25 C24 H24 120.2 . .
C23 C24 H24 120.2 . .
C24 C25 C26 120.5(5) . .
C24 C25 H25 119.7 . .
C26 C25 H25 119.7 . .
C25 C26 C21 121.3(5) . .
C25 C26 H26 119.4 . .
C21 C26 H26 119.4 . .
C36 C31 C32 118.1(4) . .
C36 C31 P1 122.4(3) . .
C32 C31 P1 119.5(3) . .
C31 C32 C33 120.5(5) . .
C31 C32 H32 119.8 . .
C33 C32 H32 119.8 . .
C34 C33 C32 119.8(5) . .
C34 C33 H33 120.1 . .
C32 C33 H33 120.1 . .
C35 C34 C33 120.5(5) . .
C35 C34 H34 119.8 . .
C33 C34 H34 119.8 . .
C34 C35 C36 120.0(5) . .
C34 C35 H35 120 . .
C36 C35 H35 120 . .
C31 C36 C35 121.0(4) . .
C31 C36 H36 119.5 . .
C35 C36 H36 119.5 . .
C42 C41 C46 118.2(4) . .
C42 C41 S1 122.1(3) . .
C46 C41 S1 119.4(3) . .
C41 C42 C43 121.0(4) . .
C41 C42 H42 119.5 . .
C43 C42 H42 119.5 . .
C44 C43 C42 120.0(5) . .
C44 C43 H43 120 . .
C42 C43 H43 120 . .
C43 C44 C45 120.7(5) . .
C43 C44 H44 119.6 . .
C45 C44 H44 119.6 . .
C44 C45 C46 120.2(4) . .
C44 C45 H45 119.9 . .
C46 C45 H45 119.9 . .
O46 C46 C45 123.1(4) . .
O46 C46 C41 117.0(4) . .
C45 C46 C41 119.9(4) . .
O46 C47 H47A 109.5 . .
O46 C47 H47B 109.5 . .
H47A C47 H47B 109.5 . .
O46 C47 H47C 109.5 . .
H47A C47 H47C 109.5 . .
H47B C47 H47C 109.5 . .
C52 C51 C56 119.4(4) . .
C52 C51 S2 124.0(4) . .
C56 C51 S2 116.5(4) . .
C51 C52 C53 121.3(5) . .
C51 C52 H52 119.3 . .
C53 C52 H52 119.3 . .
C54 C53 C52 119.9(6) . .
C54 C53 H53 120.1 . .
C52 C53 H53 120.1 . .
C53 C54 C55 120.5(5) . .
C53 C54 H54 119.8 . .
C55 C54 H54 119.8 . .
C54 C55 C56 120.2(6) . .
C54 C55 H55 119.9 . .
C56 C55 H55 119.9 . .
O56 C56 C51 117.2(4) . .
O56 C56 C55 124.1(5) . .
C51 C56 C55 118.6(5) . .
O56 C57 H57A 109.5 . .
O56 C57 H57B 109.5 . .
H57A C57 H57B 109.5 . .
O56 C57 H57C 109.5 . .
H57A C57 H57C 109.5 . .
H57B C57 H57C 109.5 . .
N6 C61 C62 123.3(6) . .
N6 C61 H61 118.3 . .
C62 C61 H61 118.3 . .
C63 C62 C61 119.6(6) . .
C63 C62 H62 120.2 . .
C61 C62 H62 120.2 . .
C62 C63 C64 118.1(6) . .
C62 C63 H63 120.9 . .
C64 C63 H63 120.9 . .
C63 C64 C65 119.5(6) . .
C63 C64 H64 120.2 . .
C65 C64 H64 120.2 . .
N6 C65 C64 122.7(5) . .
N6 C65 H65 118.7 . .
C64 C65 H65 118.7 . .
C61 N6 C65 116.7(4) . .
C61 N6 Re2 121.5(4) . .
C65 N6 Re2 121.6(3) . .
C46 O46 C47 118.2(4) . .
C56 O56 C57 119.6(5) . .
C21 P1 C31 104.53(19) . .
C21 P1 C11 101.1(2) . .
C31 P1 C11 101.28(19) . .
C21 P1 Re1 116.37(14) . .
C31 P1 Re1 117.23(13) . .
C11 P1 Re1 114.08(14) . .
C41 S1 Re2 112.54(15) . .
C41 S1 Re1 112.23(14) . .
Re2 S1 Re1 98.01(3) . .
C51 S2 Re2 107.48(16) . .
C51 S2 Re1 115.48(16) . .
Re2 S2 Re1 100.59(4) . .
C3 Re1 C1 92.22(19) . .
C3 Re1 C2 89.84(18) . .
C1 Re1 C2 90.96(19) . .
C3 Re1 S2 171.01(13) . .
C1 Re1 S2 95.06(14) . .
C2 Re1 S2 95.28(13) . .
C3 Re1 P1 88.00(13) . .
C1 Re1 P1 88.60(14) . .
C2 Re1 P1 177.78(13) . .
S2 Re1 P1 86.93(4) . .
C3 Re1 S1 96.83(13) . .
C1 Re1 S1 170.34(15) . .
C2 Re1 S1 85.71(14) . .
S2 Re1 S1 76.26(3) . .
P1 Re1 S1 95.06(4) . .
C6 Re2 C4 90.4(2) . .
C6 Re2 C5 84.02(19) . .
C4 Re2 C5 90.9(2) . .
C6 Re2 N6 176.16(16) . .
C4 Re2 N6 91.18(19) . .
C5 Re2 N6 92.47(17) . .
C6 Re2 S2 93.42(15) . .
C4 Re2 S2 172.97(14) . .
C5 Re2 S2 95.33(15) . .
N6 Re2 S2 85.33(11) . .
C6 Re2 S1 99.88(14) . .
C4 Re2 S1 97.12(14) . .
C5 Re2 S1 171.01(15) . .
N6 Re2 S1 83.37(10) . .
S2 Re2 S1 76.44(4) . .

loop_
_geom_bond_atom_site_label_1
_geom_bond_atom_site_label_2
_geom_bond_site_symmetry_2
_geom_bond_distance
C1 O1 . 1.141(5)
C1 Re1 . 1.923(5)
C2 O2 . 1.140(5)
C2 Re1 . 1.939(5)
C3 O3 . 1.148(5)
C3 Re1 . 1.922(4)
C4 O4 . 1.136(6)
C4 Re2 . 1.919(5)
C5 O5 . 1.147(5)
C5 Re2 . 1.920(5)
C6 O6 . 1.145(5)
C6 Re2 . 1.918(5)
C11 C12 . 1.388(6)
C11 C16 . 1.388(6)
C11 P1 . 1.840(5)
C12 C13 . 1.382(7)
C12 H12 . 0.95
C13 C14 . 1.365(8)
C13 H13 . 0.95
C14 C15 . 1.369(8)
C14 H14 . 0.95
C15 C16 . 1.382(7)
C15 H15 . 0.95
C16 H16 . 0.95
C21 C22 . 1.371(6)
C21 C26 . 1.379(6)
C21 P1 . 1.828(4)
C22 C23 . 1.401(7)
C22 H22 . 0.95
C23 C24 . 1.365(8)
C23 H23 . 0.95
C24 C25 . 1.351(8)
C24 H24 . 0.95
C25 C26 . 1.376(6)
C25 H25 . 0.95
C26 H26 . 0.95
C31 C36 . 1.382(6)
C31 C32 . 1.394(6)
C31 P1 . 1.830(4)
C32 C33 . 1.400(6)
C32 H32 . 0.95
C33 C34 . 1.370(7)
C33 H33 . 0.95
C34 C35 . 1.363(7)
C34 H34 . 0.95
C35 C36 . 1.394(6)
C35 H35 . 0.95
C36 H36 . 0.95
C41 C42 . 1.382(6)
C41 C46 . 1.405(6)
C41 S1 . 1.794(4)
C42 C43 . 1.389(6)
C42 H42 . 0.95
C43 C44 . 1.362(7)
C43 H43 . 0.95
C44 C45 . 1.364(7)
C44 H44 . 0.95
C45 C46 . 1.396(6)
C45 H45 . 0.95
C46 O46 . 1.359(5)
C47 O46 . 1.439(5)
C47 H47A . 0.98
C47 H47B . 0.98
C47 H47C . 0.98
C51 C52 . 1.373(6)
C51 C56 . 1.406(6)
C51 S2 . 1.782(5)
C52 C53 . 1.383(7)
C52 H52 . 0.95
C53 C54 . 1.367(8)
C53 H53 . 0.95
C54 C55 . 1.383(9)
C54 H54 . 0.95
C55 C56 . 1.408(7)
C55 H55 . 0.95
C56 O56 . 1.357(6)
C57 O56 . 1.432(6)
C57 H57A . 0.98
C57 H57B . 0.98
C57 H57C . 0.98
C61 N6 . 1.332(6)
C61 C62 . 1.370(8)
C61 H61 . 0.95
C62 C63 . 1.363(10)
C62 H62 . 0.95
C63 C64 . 1.363(9)
C63 H63 . 0.95
C64 C65 . 1.381(7)
C64 H64 . 0.95
C65 N6 . 1.338(6)
C65 H65 . 0.95
N6 Re2 . 2.235(4)
P1 Re1 . 2.5103(12)
S1 Re2 . 2.5439(15)
S1 Re1 . 2.5507(13)
S2 Re2 . 2.4974(13)
S2 Re1 . 2.5007(13)

loop_
_geom_torsion_atom_site_label_1
_geom_torsion_atom_site_label_2
_geom_torsion_atom_site_label_3
_geom_torsion_atom_site_label_4
_geom_torsion
_geom_torsion_site_symmetry_1
_geom_torsion_site_symmetry_2
_geom_torsion_site_symmetry_3
_geom_torsion_site_symmetry_4
C16 C11 C12 C13 1.0(7) . . . .
P1 C11 C12 C13 176.7(4) . . . .
C11 C12 C13 C14 -1.3(8) . . . .
C12 C13 C14 C15 1.6(9) . . . .
C13 C14 C15 C16 -1.5(9) . . . .
C14 C15 C16 C11 1.1(8) . . . .
C12 C11 C16 C15 -0.9(7) . . . .
P1 C11 C16 C15 -176.5(4) . . . .
C26 C21 C22 C23 0.2(8) . . . .
P1 C21 C22 C23 176.5(5) . . . .
C21 C22 C23 C24 -0.9(10) . . . .
C22 C23 C24 C25 0.6(10) . . . .
C23 C24 C25 C26 0.4(10) . . . .
C24 C25 C26 C21 -1.2(9) . . . .
C22 C21 C26 C25 0.8(8) . . . .
P1 C21 C26 C25 -175.8(4) . . . .
C36 C31 C32 C33 1.3(6) . . . .
P1 C31 C32 C33 -177.9(3) . . . .
C31 C32 C33 C34 0.4(7) . . . .
C32 C33 C34 C35 -1.9(8) . . . .
C33 C34 C35 C36 1.8(8) . . . .
C32 C31 C36 C35 -1.5(6) . . . .
P1 C31 C36 C35 177.7(4) . . . .
C34 C35 C36 C31 0.0(7) . . . .
C46 C41 C42 C43 -2.8(7) . . . .
S1 C41 C42 C43 170.4(4) . . . .
C41 C42 C43 C44 0.2(8) . . . .
C42 C43 C44 C45 2.0(8) . . . .
C43 C44 C45 C46 -1.5(8) . . . .
C44 C45 C46 O46 -179.4(4) . . . .
C44 C45 C46 C41 -1.1(7) . . . .
C42 C41 C46 O46 -178.4(4) . . . .
S1 C41 C46 O46 8.2(5) . . . .
C42 C41 C46 C45 3.2(6) . . . .
S1 C41 C46 C45 -170.2(3) . . . .
C56 C51 C52 C53 1.3(8) . . . .
S2 C51 C52 C53 -178.7(4) . . . .
C51 C52 C53 C54 1.3(9) . . . .
C52 C53 C54 C55 -2.1(11) . . . .
C53 C54 C55 C56 0.3(11) . . . .
C52 C51 C56 O56 178.2(5) . . . .
S2 C51 C56 O56 -1.8(6) . . . .
C52 C51 C56 C55 -3.0(8) . . . .
S2 C51 C56 C55 177.0(4) . . . .
C54 C55 C56 O56 -179.0(6) . . . .
C54 C55 C56 C51 2.3(9) . . . .
N6 C61 C62 C63 0.2(12) . . . .
C61 C62 C63 C64 -1.0(12) . . . .
C62 C63 C64 C65 0.6(10) . . . .
C63 C64 C65 N6 0.6(9) . . . .
C62 C61 N6 C65 1.0(9) . . . .
C62 C61 N6 Re2 176.5(5) . . . .
C64 C65 N6 C61 -1.3(8) . . . .
C64 C65 N6 Re2 -176.9(4) . . . .
C45 C46 O46 C47 -8.2(7) . . . .
C41 C46 O46 C47 173.4(4) . . . .
C51 C56 O56 C57 -171.7(5) . . . .
C55 C56 O56 C57 9.6(9) . . . .
C22 C21 P1 C31 4.5(5) . . . .
C26 C21 P1 C31 -179.1(4) . . . .
C22 C21 P1 C11 -100.3(5) . . . .
C26 C21 P1 C11 76.1(4) . . . .
C22 C21 P1 Re1 135.5(4) . . . .
C26 C21 P1 Re1 -48.1(4) . . . .
C36 C31 P1 C21 -123.7(4) . . . .
C32 C31 P1 C21 55.5(4) . . . .
C36 C31 P1 C11 -19.0(4) . . . .
C32 C31 P1 C11 160.2(3) . . . .
C36 C31 P1 Re1 105.8(3) . . . .
C32 C31 P1 Re1 -75.0(3) . . . .
C12 C11 P1 C21 33.1(4) . . . .
C16 C11 P1 C21 -151.3(4) . . . .
C12 C11 P1 C31 -74.4(4) . . . .
C16 C11 P1 C31 101.2(4) . . . .
C12 C11 P1 Re1 158.8(3) . . . .
C16 C11 P1 Re1 -25.6(4) . . . .
C42 C41 S1 Re2 -4.5(4) . . . .
C46 C41 S1 Re2 168.6(3) . . . .
C42 C41 S1 Re1 105.0(4) . . . .
C46 C41 S1 Re1 -81.9(3) . . . .
C52 C51 S2 Re2 96.1(4) . . . .
C56 C51 S2 Re2 -83.9(4) . . . .
C52 C51 S2 Re1 -15.2(5) . . . .
C56 C51 S2 Re1 164.8(3) . . . .

loop_
_publcif_info_datablock.id
_publcif_info_datablock.publ_exptl
_publcif_info_datablock.publ_geom
_publcif_info_datablock.structure
{950391a2-ad71-4722-ad9d-c8614b9890ce} ? ? ?
{6b6b1c12-c67e-42bc-b673-32ae24a54501} y y y

loop_
_publcif_info_exptl_table_extra_item
sin_theta_over_lambda_max

loop_
_publcif_info_tables.block_id
_publcif_info_tables.reference_item
{950391a2-ad71-4722-ad9d-c8614b9890ce} '_publcif_info_datablock.publ_exptl'

loop_
_publcif_info_cif.paper_type
CE
